data_4118764
loop_
_publ_author_name
'Gilles Yzambart'
'Nathalie Bellec'
'Ghassan Nasser'
'Olivier Jeannin'
'Thierry Roisnel'
'Marc Fourmigu\'e'
'Pascale Auban-Senzier'
'Jorge \'I\~niguez'
'Enric Canadell'
'Dominique Lorcy'

_publ_section_title
;
 Anisotropic Chemical Pressure Effects in Single-Component Molecular
 Metals Based on Radical Dithiolene and Diselenolene Gold Complexes
;
_journal_name_full 'Journal of the American Chemical Society'
_journal_page_first 17138
_journal_page_last 17148
_journal_paper_doi 10.1021/ja3065649
_journal_volume 134
_journal_year 2012
_chemical_formula_moiety 'C10 H10 Au N2 S4 Se4'
_chemical_formula_sum 'C10 H10 Au N2 S4 Se4'
_chemical_formula_weight 799.25
_chemical_name_systematic
;
 ?
;
_space_group_IT_number 14
_symmetry_cell_setting monoclinic
_symmetry_space_group_name_Hall '-P 2yab'
_symmetry_space_group_name_H-M 'P 1 21/a 1'
_atom_sites_solution_hydrogens geom
_atom_sites_solution_primary direct
_atom_sites_solution_secondary difmap
_audit_creation_method SHELXL-97
_cell_angle_alpha 90.00
_cell_angle_beta 92.613(4)
_cell_angle_gamma 90.00
_cell_formula_units_Z 2
_cell_length_a 14.5116(5)
_cell_length_b 4.0984(3)
_cell_length_c 14.3554(5)
_cell_measurement_reflns_used 5737
_cell_measurement_temperature 100(2)
_cell_measurement_theta_max 27.4945
_cell_measurement_theta_min 3.9052
_cell_volume 852.89(8)
_computing_cell_refinement 'Dirax/lsq (Duisenberg & Schreurs, 1989-2000)'
_computing_data_collection 'Collect (Bruker AXS BV, 1997-2004)'
_computing_data_reduction 'EvalCCD (Duisenberg & Schreurs 1990-2000)'
_computing_molecular_graphics 'Ortep-3 for Windows (Farrugia, 1997)'
_computing_publication_material 'WinGX publication routines (Farrugia, 1999)'
_computing_structure_refinement 'SHELXL-97 (Sheldrick, 1997)'
_computing_structure_solution 'SIR92 (Altomare et al., 1993)'
_diffrn_ambient_temperature 100(2)
_diffrn_detector_area_resol_mean 9
_diffrn_measured_fraction_theta_full 0.997
_diffrn_measured_fraction_theta_max 0.997
_diffrn_measurement_device '95mm CCD camera on \k-goniostat'
_diffrn_measurement_device_type KappaCCD
_diffrn_measurement_method CCD
_diffrn_radiation_monochromator 'horizonally mounted graphite crystal'
_diffrn_radiation_source 'fine-focus sealed tube'
_diffrn_radiation_type MoK\a
_diffrn_radiation_wavelength 0.71073
_diffrn_reflns_av_R_equivalents 0.0493
_diffrn_reflns_av_sigmaI/netI 0.0261
_diffrn_reflns_limit_h_max 18
_diffrn_reflns_limit_h_min -18
_diffrn_reflns_limit_k_max 5
_diffrn_reflns_limit_k_min -5
_diffrn_reflns_limit_l_max 18
_diffrn_reflns_limit_l_min -18
_diffrn_reflns_number 16837
_diffrn_reflns_theta_full 27.49
_diffrn_reflns_theta_max 27.49
_diffrn_reflns_theta_min 3.91
_exptl_absorpt_coefficient_mu 17.641
_exptl_absorpt_correction_T_max 0.838
_exptl_absorpt_correction_T_min 0.661
_exptl_absorpt_correction_type multi-scan
_exptl_absorpt_process_details
;
  [Sheldrick, G.M. (2002). SADABS Bruker AXS Inc., Madison, Wisconsin, USA]
;
_exptl_crystal_colour black
_exptl_crystal_density_diffrn 3.112
_exptl_crystal_description prism
_exptl_crystal_F_000 726
_exptl_crystal_size_max 0.2
_exptl_crystal_size_mid 0.02
_exptl_crystal_size_min 0.01
_refine_diff_density_max 0.770
_refine_diff_density_min -1.119
_refine_diff_density_rms 0.154
_refine_ls_extinction_method none
_refine_ls_goodness_of_fit_ref 1.109
_refine_ls_hydrogen_treatment constr
_refine_ls_matrix_type full
_refine_ls_number_parameters 98
_refine_ls_number_reflns 1968
_refine_ls_number_restraints 0
_refine_ls_restrained_S_all 1.109
_refine_ls_R_factor_all 0.0272
_refine_ls_R_factor_gt 0.0206
_refine_ls_shift/su_max 0.000
_refine_ls_shift/su_mean 0.000
_refine_ls_structure_factor_coef Fsqd
_refine_ls_weighting_details 'calc w=1/[\s^2^(Fo^2^)+(0.0162P)^2^+1.0410P] where P=(Fo^2^+2Fc^2^)/3'
_refine_ls_weighting_scheme calc
_refine_ls_wR_factor_gt 0.0393
_refine_ls_wR_factor_ref 0.0410
_reflns_number_gt 1774
_reflns_number_total 1968
_reflns_threshold_expression >2sigma(I)
_cod_data_source_file ja3065649_si_001_6.cif
_cod_data_source_block Authiazds
_cod_original_sg_symbol_H-M 'P 21/a'
_cod_database_code 4118764

loop_
_symmetry_equiv_pos_as_xyz
'x, y, z'
'-x+1/2, y+1/2, -z'
'-x, -y, -z'
'x-1/2, -y-1/2, z'

loop_
_atom_site_label
_atom_site_type_symbol
_atom_site_fract_x
_atom_site_fract_y
_atom_site_fract_z
_atom_site_U_iso_or_equiv
_atom_site_adp_type
_atom_site_occupancy
_atom_site_symmetry_multiplicity
_atom_site_calc_flag
_atom_site_refinement_flags
Au Au 0.0000 0.0000 0.0000 0.00865(6) Uani 1 2 d S
Se1 Se -0.15549(2) 0.22590(9) -0.00812(2) 0.01083(8) Uani 1 1 d .
Se2 Se -0.01030(2) -0.17703(9) -0.16250(2) 0.01155(9) Uani 1 1 d .
S1 S -0.29493(6) 0.1944(2) -0.18496(6) 0.01307(18) Uani 1 1 d .
S2 S -0.33722(7) -0.0425(3) -0.37934(7) 0.0221(2) Uani 1 1 d .
N1 N -0.1768(2) -0.1216(8) -0.2762(2) 0.0117(6) Uani 1 1 d .
C1 C -0.1328(2) -0.0529(8) -0.1904(2) 0.0109(7) Uani 1 1 d .
C2 C -0.1872(2) 0.1166(9) -0.1313(2) 0.0112(7) Uani 1 1 d .
C3 C -0.2655(2) -0.0061(9) -0.2875(2) 0.0136(7) Uani 1 1 d .
C4 C -0.1341(3) -0.3156(9) -0.3485(3) 0.0132(7) Uani 1 1 d .
H4A H -0.1821 -0.4279 -0.3851 0.016 Uiso 1 1 calc R
H4B H -0.0947 -0.4800 -0.3187 0.016 Uiso 1 1 calc R
C5 C -0.0772(3) -0.1142(10) -0.4134(3) 0.0173(8) Uani 1 1 d .
H5A H -0.0305 0.0028 -0.3776 0.026 Uiso 1 1 calc R
H5B H -0.1166 0.0380 -0.4469 0.026 Uiso 1 1 calc R
H5C H -0.0485 -0.2558 -0.4568 0.026 Uiso 1 1 calc R

loop_
_atom_site_aniso_label
_atom_site_aniso_U_11
_atom_site_aniso_U_22
_atom_site_aniso_U_33
_atom_site_aniso_U_23
_atom_site_aniso_U_13
_atom_site_aniso_U_12
Au 0.00645(9) 0.01091(10) 0.00840(9) 0.00049(7) -0.00183(6) -0.00063(7)
Se1 0.00784(16) 0.01548(18) 0.00900(17) -0.00071(13) -0.00137(12) 0.00084(13)
Se2 0.00835(16) 0.01611(19) 0.01003(17) -0.00164(14) -0.00142(12) 0.00097(13)
S1 0.0085(4) 0.0184(5) 0.0120(4) 0.0013(3) -0.0023(3) 0.0008(3)
S2 0.0173(5) 0.0336(6) 0.0147(5) -0.0012(4) -0.0091(3) -0.0002(4)
N1 0.0104(14) 0.0147(15) 0.0096(15) 0.0013(12) -0.0021(11) -0.0030(12)
C1 0.0136(16) 0.0082(17) 0.0107(17) 0.0009(13) -0.0001(13) -0.0010(13)
C2 0.0091(16) 0.0152(17) 0.0093(17) 0.0018(14) -0.0016(13) 0.0014(14)
C3 0.0135(16) 0.0161(18) 0.0111(16) 0.0014(15) -0.0006(13) -0.0013(15)
C4 0.0167(18) 0.0131(18) 0.0095(17) -0.0028(14) -0.0039(14) -0.0022(14)
C5 0.0171(18) 0.0189(19) 0.0159(19) -0.0041(16) 0.0029(15) 0.0023(15)

loop_
_atom_type_symbol
_atom_type_description
_atom_type_scat_dispersion_real
_atom_type_scat_dispersion_imag
_atom_type_scat_source
C C 0.0033 0.0016 'International Tables Vol C Tables 4.2.6.8 and 6.1.1.4'
H H 0.0000 0.0000 'International Tables Vol C Tables 4.2.6.8 and 6.1.1.4'
N N 0.0061 0.0033 'International Tables Vol C Tables 4.2.6.8 and 6.1.1.4'
S S 0.1246 0.1234 'International Tables Vol C Tables 4.2.6.8 and 6.1.1.4'
Se Se -0.0929 2.2259 'International Tables Vol C Tables 4.2.6.8 and 6.1.1.4'
Au Au -2.0133 8.8022 'International Tables Vol C Tables 4.2.6.8 and 6.1.1.4'

loop_
_geom_angle_atom_site_label_1
_geom_angle_atom_site_label_2
_geom_angle_atom_site_label_3
_geom_angle
_geom_angle_site_symmetry_1
_geom_angle_site_symmetry_3
Se1 Au Se1 180.000(16) 3 .
Se1 Au Se2 87.075(12) 3 .
Se1 Au Se2 92.925(12) . .
Se1 Au Se2 92.925(12) 3 3
Se1 Au Se2 87.075(12) . 3
Se2 Au Se2 180.000(17) . 3
C2 Se1 Au 98.19(11) . .
C1 Se2 Au 98.04(11) . .
C2 S1 C3 92.13(17) . .
C3 N1 C1 115.2(3) . .
C3 N1 C4 121.8(3) . .
C1 N1 C4 123.0(3) . .
C2 C1 N1 113.3(3) . .
C2 C1 Se2 124.8(3) . .
N1 C1 Se2 121.9(3) . .
C1 C2 S1 110.4(3) . .
C1 C2 Se1 125.7(3) . .
S1 C2 Se1 123.7(2) . .
N1 C3 S2 128.1(3) . .
N1 C3 S1 109.0(3) . .
S2 C3 S1 122.9(2) . .
N1 C4 C5 113.5(3) . .
N1 C4 H4A 108.9 . .
C5 C4 H4A 108.9 . .
N1 C4 H4B 108.9 . .
C5 C4 H4B 108.9 . .
H4A C4 H4B 107.7 . .
C4 C5 H5A 109.5 . .
C4 C5 H5B 109.5 . .
H5A C5 H5B 109.5 . .
C4 C5 H5C 109.5 . .
H5A C5 H5C 109.5 . .
H5B C5 H5C 109.5 . .

loop_
_geom_bond_atom_site_label_1
_geom_bond_atom_site_label_2
_geom_bond_distance
_geom_bond_site_symmetry_2
Au Se1 2.4368(3) 3
Au Se1 2.4368(3) .
Au Se2 2.4410(4) .
Au Se2 2.4410(4) 3
Se1 C2 1.862(4) .
Se2 C1 1.875(4) .
S1 C2 1.740(3) .
S1 C3 1.755(4) .
S2 C3 1.649(4) .
N1 C3 1.373(5) .
N1 C1 1.390(4) .
N1 C4 1.468(5) .
C1 C2 1.374(5) .
C4 C5 1.517(5) .
C4 H4A 0.9700 .
C4 H4B 0.9700 .
C5 H5A 0.9600 .
C5 H5B 0.9600 .
C5 H5C 0.9600 .

loop_
_geom_torsion_atom_site_label_1
_geom_torsion_atom_site_label_2
_geom_torsion_atom_site_label_3
_geom_torsion_atom_site_label_4
_geom_torsion
_geom_torsion_site_symmetry_1
Se2 Au Se1 C2 1.28(12) .
Se2 Au Se1 C2 -178.72(12) 3
Se1 Au Se2 C1 176.84(11) 3
Se1 Au Se2 C1 -3.16(11) .
C3 N1 C1 C2 0.9(5) .
C4 N1 C1 C2 -176.5(3) .
C3 N1 C1 Se2 -178.0(3) .
C4 N1 C1 Se2 4.6(5) .
Au Se2 C1 C2 5.7(3) .
Au Se2 C1 N1 -175.6(3) .
N1 C1 C2 S1 -0.7(4) .
Se2 C1 C2 S1 178.12(19) .
N1 C1 C2 Se1 175.3(3) .
Se2 C1 C2 Se1 -5.9(5) .
C3 S1 C2 C1 0.3(3) .
C3 S1 C2 Se1 -175.8(2) .
Au Se1 C2 C1 2.1(3) .
Au Se1 C2 S1 177.5(2) .
C1 N1 C3 S2 179.9(3) .
C4 N1 C3 S2 -2.6(5) .
C1 N1 C3 S1 -0.6(4) .
C4 N1 C3 S1 176.8(3) .
C2 S1 C3 N1 0.2(3) .
C2 S1 C3 S2 179.7(3) .
C3 N1 C4 C5 94.6(4) .
C1 N1 C4 C5 -88.2(4) .
